data_7048536
loop_
_publ_author_name
'Luna Barros, Mariana'
'Cushion, Michael G.'
'Schwarz, Andrew D.'
'Turner, Zo\"e R'
'Mountford, Philip'

_publ_section_title
;
 Magnesium, calcium and zinc [N<sub>2</sub>N'] heteroscorpionate
 complexes.
;
_journal_issue 13
_journal_name_full 'Dalton transactions (Cambridge, England : 2003)'
_journal_page_first 4124
_journal_page_last 4138
_journal_paper_doi 10.1039/c8dt04985h
_journal_volume 48
_journal_year 2019
_chemical_formula_moiety 'C20 H29 N5 Si1 Zn1'
_chemical_formula_sum 'C20 H29 N5 Si Zn'
_chemical_formula_weight 432.95
_chemical_name_systematic
;
Zn{(Me2pz)2CHSiMe2NPh}Me
;
_space_group_IT_number 14
_space_group_name_Hall '-P 2ybc'
_space_group_name_H-M_alt 'P 1 21/c 1'
_symmetry_cell_setting monoclinic
_symmetry_space_group_name_Hall '-P 2ybc'
_symmetry_space_group_name_H-M 'P 1 21/c 1'
_atom_sites_solution_hydrogens geom
_atom_sites_solution_primary direct
_atom_sites_solution_secondary difmap
_audit_update_record
;
2018-12-18 deposited with the CCDC.
2019-01-08 downloaded from the CCDC.
;
_cell_angle_alpha 90
_cell_angle_beta 110.1053(8)
_cell_angle_gamma 90
_cell_formula_units_Z 4
_cell_length_a 8.97360(10)
_cell_length_b 25.8526(5)
_cell_length_c 10.3274(2)
_cell_measurement_reflns_used 4983
_cell_measurement_temperature 150
_cell_measurement_theta_max 27
_cell_measurement_theta_min 5
_cell_volume 2249.86(7)
_computing_cell_refinement 'DENZO/SCALEPACK (Otwinowski & Minor, 1997)'
_computing_data_collection 'COLLECT (Nonius, 1997-2001).'
_computing_data_reduction 'DENZO/SCALEPACK (Otwinowski & Minor, 1997)'
_computing_molecular_graphics 'CAMERON (Watkin et al., 1996)'
_computing_publication_material 'CRYSTALS (Betteridge et al., 2003)'
_computing_structure_refinement 'CRYSTALS (Betteridge et al., 2003)'
_computing_structure_solution 'SIR92 (Altomare et al., 1994)'
_diffrn_ambient_temperature 150
_diffrn_measured_fraction_theta_full 0.990
_diffrn_measured_fraction_theta_max 0.986
_diffrn_measurement_device_type 'Nonius KappaCCD'
_diffrn_measurement_method \w
_diffrn_radiation_monochromator graphite
_diffrn_radiation_type 'Mo K\a'
_diffrn_radiation_wavelength 0.71073
_diffrn_reflns_av_R_equivalents 0.038
_diffrn_reflns_limit_h_max 11
_diffrn_reflns_limit_h_min -11
_diffrn_reflns_limit_k_max 33
_diffrn_reflns_limit_k_min -33
_diffrn_reflns_limit_l_max 13
_diffrn_reflns_limit_l_min -13
_diffrn_reflns_number 9721
_diffrn_reflns_theta_full 25.007
_diffrn_reflns_theta_max 27.480
_diffrn_reflns_theta_min 5.142
_diffrn_standards_number 0
_exptl_absorpt_coefficient_mu 1.158
_exptl_absorpt_correction_T_max 0.79
_exptl_absorpt_correction_T_min 0.71
_exptl_absorpt_correction_type multi-scan
_exptl_absorpt_process_details 'DENZO/SCALEPACK (Otwinowski & Minor, 1997)'
_exptl_crystal_colour colorless
_exptl_crystal_density_diffrn 1.278
_exptl_crystal_description plate
_exptl_crystal_F_000 912
_exptl_crystal_size_max 0.40
_exptl_crystal_size_mid 0.30
_exptl_crystal_size_min 0.20
_refine_diff_density_max 0.28
_refine_diff_density_min -0.22
_refine_ls_extinction_method None
_refine_ls_goodness_of_fit_ref 1.1239
_refine_ls_hydrogen_treatment constr
_refine_ls_matrix_type full
_refine_ls_number_parameters 244
_refine_ls_number_reflns 2980
_refine_ls_number_restraints 0
_refine_ls_R_factor_all 0.0709
_refine_ls_R_factor_gt 0.0305
_refine_ls_shift/su_max 0.002
_refine_ls_structure_factor_coef F
_refine_ls_weighting_details
;
 Method, part 1, Chebychev polynomial, (Watkin, 1994, Prince, 1982) 
 [weight] = 1.0/[A~0~*T~0~(x)+A~1~*T~1~(x) ... +A~n-1~]*T~n-1~(x)] 
 where A~i~ are the Chebychev coefficients listed below and x= Fcalc/Fmax 
 Method = Robust Weighting (Prince, 1982) 
 W = [weight] * [1-(deltaF/6*sigmaF)^2^]^2^ 
 A~i~ are: 
 0.510 0.305 0.419 0.130 0.132 
;
_refine_ls_weighting_scheme calc
_refine_ls_wR_factor_all 0.0549
_refine_ls_wR_factor_gt 0.0307
_refine_ls_wR_factor_ref 0.0307
_reflns_limit_h_max 10
_reflns_limit_h_min -11
_reflns_limit_k_max 33
_reflns_limit_k_min 0
_reflns_limit_l_max 13
_reflns_limit_l_min 0
_reflns_number_gt 2980
_reflns_number_total 5099
_reflns_threshold_expression I>3.0\s(I)
_oxford_diffrn_Wilson_B_factor 2.26
_oxford_diffrn_Wilson_scale 14.94
_oxford_refine_ls_scale 0.2565(3)
_oxford_structure_analysis_title '5132119 ADS68'
_cod_data_source_file c8dt04985h2.cif
_cod_data_source_block compound27
_cod_depositor_comments
;
The following automatic conversions were performed:

'_symmetry_cell_setting' value 'Monoclinic' changed to 'monoclinic'
according to
/home/data/users/saulius/crontab/automatic-downloads/rss-feeds/RSC/lib/dictionaries/cif_core.dic
dictionary named 'cif_core.dic' version 2.4.2 from 2011-04-26.

Automatic conversion script
Id: cif_fix_values 4973 2017-02-22 13:04:09Z antanas 

 Adding full bibliography for 7048527--7048538.cif.
;
_cod_original_sg_symbol_H-M 'P 1 21/c 1 '
_cod_original_formula_sum 'C20 H29 N5 Si1 Zn1'
_cod_database_code 7048536

loop_
_symmetry_equiv_pos_as_xyz
x,y,z
-x,-y,-z
-x,y+1/2,-z+1/2
x,-y+1/2,z+1/2

loop_
_atom_site_label
_atom_site_type_symbol
_atom_site_fract_x
_atom_site_fract_y
_atom_site_fract_z
_atom_site_U_iso_or_equiv
_atom_site_occupancy
_atom_site_adp_type
_atom_site_refinement_flags_posn
Zn1 Zn 0.90917(3) 0.600893(12) 0.28781(3) 0.0287 1.0000 Uani .
N1 N 0.7738(2) 0.53209(8) 0.2827(2) 0.0299 1.0000 Uani .
N2 N 0.6121(2) 0.53840(7) 0.2333(2) 0.0258 1.0000 Uani .
N3 N 0.7149(2) 0.62573(8) 0.1092(2) 0.0273 1.0000 Uani .
N4 N 0.5657(2) 0.61884(8) 0.1138(2) 0.0254 1.0000 Uani .
N5 N 0.8366(2) 0.63861(8) 0.4220(2) 0.0263 1.0000 Uani .
Si1 Si 0.64327(8) 0.62764(3) 0.40259(7) 0.0247 1.0000 Uani .
C1 C 0.7980(3) 0.48110(10) 0.2808(3) 0.0325 1.0000 Uani .
C2 C 0.6525(3) 0.45512(10) 0.2324(3) 0.0343 1.0000 Uani .
C3 C 0.5359(3) 0.49235(9) 0.2010(3) 0.0285 1.0000 Uani .
C4 C 0.9630(4) 0.45955(12) 0.3258(3) 0.0466 1.0000 Uani .
C5 C 0.3601(3) 0.48752(10) 0.1400(3) 0.0374 1.0000 Uani .
C6 C 0.6964(3) 0.65454(10) -0.0023(3) 0.0328 1.0000 Uani .
C7 C 0.5367(3) 0.66679(10) -0.0673(3) 0.0367 1.0000 Uani .
C8 C 0.4546(3) 0.64371(9) 0.0079(3) 0.0293 1.0000 Uani .
C9 C 0.8360(4) 0.66868(13) -0.0422(3) 0.0450 1.0000 Uani .
C10 C 0.2820(3) 0.64278(11) -0.0124(3) 0.0385 1.0000 Uani .
C11 C 0.5503(3) 0.59059(9) 0.2307(2) 0.0247 1.0000 Uani .
C12 C 0.6066(3) 0.58468(12) 0.5341(3) 0.0419 1.0000 Uani .
C13 C 0.5162(3) 0.68661(11) 0.3740(3) 0.0450 1.0000 Uani .
C14 C 0.9337(3) 0.67239(9) 0.5194(2) 0.0245 1.0000 Uani .
C15 C 1.0877(3) 0.68416(10) 0.5204(3) 0.0324 1.0000 Uani .
C16 C 1.1848(3) 0.71880(11) 0.6138(3) 0.0370 1.0000 Uani .
C17 C 1.1355(3) 0.74300(11) 0.7118(3) 0.0383 1.0000 Uani .
C18 C 0.9860(3) 0.73144(11) 0.7146(3) 0.0374 1.0000 Uani .
C19 C 0.8882(3) 0.69674(10) 0.6212(3) 0.0325 1.0000 Uani .
C20 C 1.1155(3) 0.58891(13) 0.2626(4) 0.0480 1.0000 Uani .
H21 H 0.6363 0.4169 0.2229 0.0445 1.0000 Uiso R
H41 H 0.9844 0.4454 0.2438 0.0567 1.0000 Uiso R
H42 H 0.9741 0.4313 0.3946 0.0567 1.0000 Uiso R
H43 H 1.0411 0.4876 0.3687 0.0567 1.0000 Uiso R
H51 H 0.3301 0.4502 0.1250 0.0459 1.0000 Uiso R
H52 H 0.3212 0.5062 0.0498 0.0459 1.0000 Uiso R
H53 H 0.3110 0.5031 0.2044 0.0459 1.0000 Uiso R
H71 H 0.4903 0.6884 -0.1519 0.0422 1.0000 Uiso R
H91 H 0.8373 0.7073 -0.0486 0.0595 1.0000 Uiso R
H92 H 0.9325 0.6567 0.0344 0.0595 1.0000 Uiso R
H93 H 0.8294 0.6523 -0.1317 0.0595 1.0000 Uiso R
H101 H 0.2225 0.6635 -0.0960 0.0459 1.0000 Uiso R
H102 H 0.2650 0.6581 0.0704 0.0459 1.0000 Uiso R
H103 H 0.2428 0.6063 -0.0249 0.0459 1.0000 Uiso R
H111 H 0.4342 0.5872 0.2142 0.0295 1.0000 Uiso R
H121 H 0.4897 0.5808 0.5131 0.0537 1.0000 Uiso R
H122 H 0.6561 0.6002 0.6278 0.0537 1.0000 Uiso R
H123 H 0.6545 0.5499 0.5317 0.0537 1.0000 Uiso R
H131 H 0.4052 0.6765 0.3638 0.0534 1.0000 Uiso R
H132 H 0.5589 0.7106 0.4543 0.0534 1.0000 Uiso R
H133 H 0.5164 0.7044 0.2881 0.0534 1.0000 Uiso R
H151 H 1.1272 0.6671 0.4515 0.0383 1.0000 Uiso R
H161 H 1.2930 0.7263 0.6110 0.0432 1.0000 Uiso R
H171 H 1.2061 0.7682 0.7786 0.0440 1.0000 Uiso R
H181 H 0.9481 0.7484 0.7846 0.0444 1.0000 Uiso R
H191 H 0.7814 0.6887 0.6266 0.0400 1.0000 Uiso R
H201 H 1.1582 0.6227 0.2433 0.0614 1.0000 Uiso R
H202 H 1.1916 0.5735 0.3489 0.0614 1.0000 Uiso R
H203 H 1.1006 0.5647 0.1837 0.0614 1.0000 Uiso R

loop_
_atom_site_aniso_label
_atom_site_aniso_U_11
_atom_site_aniso_U_22
_atom_site_aniso_U_33
_atom_site_aniso_U_23
_atom_site_aniso_U_13
_atom_site_aniso_U_12
Zn1 0.02098(14) 0.03228(16) 0.03392(16) -0.00299(15) 0.01096(11) 0.00040(13)
N1 0.0257(11) 0.0267(11) 0.0362(12) 0.0007(9) 0.0092(9) 0.0049(8)
N2 0.0239(11) 0.0218(10) 0.0321(12) 0.0004(9) 0.0102(9) 0.0014(8)
N3 0.0267(11) 0.0300(11) 0.0265(11) -0.0019(9) 0.0110(9) -0.0042(9)
N4 0.0227(10) 0.0256(10) 0.0273(11) 0.0021(9) 0.0078(8) -0.0008(8)
N5 0.0206(10) 0.0287(11) 0.0286(11) -0.0007(9) 0.0074(9) -0.0008(8)
Si1 0.0208(3) 0.0259(3) 0.0273(4) -0.0023(3) 0.0082(3) 0.0003(3)
C1 0.0403(15) 0.0268(14) 0.0301(14) 0.0022(11) 0.0118(12) 0.0069(11)
C2 0.0457(15) 0.0216(13) 0.0395(16) -0.0004(11) 0.0198(13) 0.0005(11)
C3 0.0362(14) 0.0241(12) 0.0292(13) -0.0020(10) 0.0164(11) -0.0057(10)
C4 0.0440(17) 0.0379(16) 0.0544(19) 0.0008(14) 0.0122(14) 0.0156(13)
C5 0.0387(15) 0.0278(14) 0.0482(17) -0.0080(12) 0.0180(13) -0.0089(11)
C6 0.0419(16) 0.0298(14) 0.0281(14) -0.0044(11) 0.0138(12) -0.0114(12)
C7 0.0447(16) 0.0308(15) 0.0301(14) 0.0051(12) 0.0069(12) -0.0064(12)
C8 0.0307(14) 0.0238(13) 0.0282(13) 0.0013(11) 0.0034(11) 0.0014(10)
C9 0.0498(18) 0.0551(19) 0.0340(16) -0.0024(14) 0.0192(14) -0.0194(15)
C10 0.0327(15) 0.0399(16) 0.0360(15) 0.0055(13) 0.0030(12) 0.0076(12)
C11 0.0210(11) 0.0220(12) 0.0306(13) 0.0014(10) 0.0083(10) 0.0017(9)
C12 0.0377(15) 0.057(2) 0.0339(15) 0.0044(13) 0.0159(12) -0.0090(13)
C13 0.0307(15) 0.0392(16) 0.0573(19) -0.0147(14) 0.0050(14) 0.0073(12)
C14 0.0231(12) 0.0240(12) 0.0239(12) 0.0069(10) 0.0049(10) -0.0011(9)
C15 0.0258(13) 0.0370(15) 0.0340(14) 0.0033(12) 0.0100(11) -0.0021(11)
C16 0.0279(14) 0.0418(16) 0.0377(15) 0.0047(13) 0.0065(12) -0.0113(12)
C17 0.0373(15) 0.0383(15) 0.0316(14) -0.0005(13) 0.0020(12) -0.0133(12)
C18 0.0433(16) 0.0416(16) 0.0267(14) -0.0052(12) 0.0110(12) -0.0100(13)
C19 0.0324(14) 0.0361(15) 0.0312(14) -0.0018(12) 0.0136(11) -0.0077(11)
C20 0.0311(15) 0.059(2) 0.0585(19) -0.0095(16) 0.0219(14) 0.0021(13)

loop_
_atom_type_symbol
_atom_type_scat_dispersion_real
_atom_type_scat_dispersion_imag
_atom_type_scat_Cromer_Mann_a1
_atom_type_scat_Cromer_Mann_b1
_atom_type_scat_Cromer_Mann_a2
_atom_type_scat_Cromer_Mann_b2
_atom_type_scat_Cromer_Mann_a3
_atom_type_scat_Cromer_Mann_b3
_atom_type_scat_Cromer_Mann_a4
_atom_type_scat_Cromer_Mann_b4
_atom_type_scat_Cromer_Mann_c
_atom_type_scat_source
C 0.0033 0.0016 2.3100 20.8439 1.0200 10.2075 1.5886 0.5687 0.8650 51.6512 0.2156 'International Tables Vol C 4.2.6.8 and 6.1.1.4'
H 0.0000 0.0000 0.4930 10.5109 0.3229 26.1257 0.1402 3.1424 0.0408 57.7998 0.0030 'International Tables Vol C 4.2.6.8 and 6.1.1.4'
N 0.0061 0.0033 12.2126 0.0057 3.1322 9.8933 2.0125 28.9975 1.1663 0.5826 -11.5290 'International Tables Vol C 4.2.6.8 and 6.1.1.4'
Si 0.0817 0.0704 6.2915 2.4386 3.0353 32.3337 1.9891 0.6785 1.5410 81.6937 1.1407 'International Tables Vol C 4.2.6.8 and 6.1.1.4'
Zn 0.2839 1.4301 14.0743 3.2655 7.0318 0.2333 5.1652 10.3163 2.4100 58.7097 1.3041 'International Tables Vol C 4.2.6.8 and 6.1.1.4'

loop_
_geom_angle_atom_site_label_1
_geom_angle_atom_site_label_2
_geom_angle_atom_site_label_3
_geom_angle
_geom_angle_publ_flag
N1 Zn1 N3 86.63(8) yes
N1 Zn1 N5 96.08(8) yes
N3 Zn1 N5 95.07(8) yes
N1 Zn1 C20 114.48(11) yes
N3 Zn1 C20 116.86(11) yes
N5 Zn1 C20 135.78(11) yes
Zn1 N1 N2 115.37(14) yes
Zn1 N1 C1 136.43(18) yes
N2 N1 C1 105.5(2) yes
N1 N2 C3 111.49(19) yes
N1 N2 C11 117.66(18) yes
C3 N2 C11 130.7(2) yes
Zn1 N3 N4 116.42(15) yes
Zn1 N3 C6 136.88(17) yes
N4 N3 C6 105.7(2) yes
N3 N4 C8 111.4(2) yes
N3 N4 C11 117.81(19) yes
C8 N4 C11 130.6(2) yes
Zn1 N5 Si1 113.81(11) yes
Zn1 N5 C14 122.75(16) yes
Si1 N5 C14 123.41(17) yes
N5 Si1 C11 106.92(10) yes
N5 Si1 C12 116.16(12) yes
C11 Si1 C12 104.13(12) yes
N5 Si1 C13 115.20(13) yes
C11 Si1 C13 102.23(12) yes
C12 Si1 C13 110.49(15) yes
N1 C1 C2 110.0(2) yes
N1 C1 C4 120.7(2) yes
C2 C1 C4 129.3(2) yes
C1 C2 C3 106.8(2) yes
C1 C2 H21 126.6 no
C3 C2 H21 126.6 no
C2 C3 N2 106.1(2) yes
C2 C3 C5 130.6(2) yes
N2 C3 C5 123.3(2) yes
C1 C4 H41 109.3 no
C1 C4 H42 109.8 no
H41 C4 H42 109.5 no
C1 C4 H43 109.6 no
H41 C4 H43 109.3 no
H42 C4 H43 109.3 no
C3 C5 H51 109.7 no
C3 C5 H52 109.5 no
H51 C5 H52 109.5 no
C3 C5 H53 109.2 no
H51 C5 H53 109.5 no
H52 C5 H53 109.5 no
N3 C6 C7 110.2(2) yes
N3 C6 C9 120.6(2) yes
C7 C6 C9 129.2(3) yes
C6 C7 C8 106.9(2) yes
C6 C7 H71 126.8 no
C8 C7 H71 126.3 no
C7 C8 N4 105.8(2) yes
C7 C8 C10 131.3(2) yes
N4 C8 C10 122.9(2) yes
C6 C9 H91 107.0 no
C6 C9 H92 106.7 no
H91 C9 H92 109.5 no
C6 C9 H93 111.3 no
H91 C9 H93 111.1 no
H92 C9 H93 111.1 no
C8 C10 H101 109.5 no
C8 C10 H102 109.3 no
H101 C10 H102 109.5 no
C8 C10 H103 109.6 no
H101 C10 H103 109.5 no
H102 C10 H103 109.5 no
N4 C11 N2 109.65(19) yes
N4 C11 Si1 112.20(15) yes
N2 C11 Si1 113.61(16) yes
N4 C11 H111 107.0 no
N2 C11 H111 106.9 no
Si1 C11 H111 107.1 no
Si1 C12 H121 109.5 no
Si1 C12 H122 109.5 no
H121 C12 H122 109.5 no
Si1 C12 H123 109.4 no
H121 C12 H123 109.5 no
H122 C12 H123 109.5 no
Si1 C13 H131 109.6 no
Si1 C13 H132 109.6 no
H131 C13 H132 109.5 no
Si1 C13 H133 109.2 no
H131 C13 H133 109.5 no
H132 C13 H133 109.5 no
N5 C14 C15 120.6(2) yes
N5 C14 C19 123.6(2) yes
C15 C14 C19 115.8(2) yes
C14 C15 C16 121.6(3) yes
C14 C15 H151 119.1 no
C16 C15 H151 119.3 no
C15 C16 C17 121.3(2) yes
C15 C16 H161 119.4 no
C17 C16 H161 119.3 no
C16 C17 C18 118.2(2) yes
C16 C17 H171 120.8 no
C18 C17 H171 121.0 no
C17 C18 C19 120.8(3) yes
C17 C18 H181 119.5 no
C19 C18 H181 119.7 no
C14 C19 C18 122.3(2) yes
C14 C19 H191 118.6 no
C18 C19 H191 119.1 no
Zn1 C20 H201 109.2 no
Zn1 C20 H202 109.2 no
H201 C20 H202 109.5 no
Zn1 C20 H203 109.6 no
H201 C20 H203 109.7 no
H202 C20 H203 109.7 no

loop_
_geom_bond_atom_site_label_1
_geom_bond_atom_site_label_2
_geom_bond_distance
_geom_bond_publ_flag
Zn1 N1 2.144(2) yes
Zn1 N3 2.155(2) yes
Zn1 N5 1.979(2) yes
Zn1 C20 1.981(3) yes
N1 N2 1.372(3) yes
N1 C1 1.337(3) yes
N2 C3 1.356(3) yes
N2 C11 1.455(3) yes
N3 N4 1.368(3) yes
N3 C6 1.333(3) yes
N4 C8 1.361(3) yes
N4 C11 1.457(3) yes
N5 Si1 1.700(2) yes
N5 C14 1.390(3) yes
Si1 C11 1.936(2) yes
Si1 C12 1.869(3) yes
Si1 C13 1.866(3) yes
C1 C2 1.399(4) yes
C1 C4 1.499(4) yes
C2 C3 1.376(4) yes
C2 H21 1.000 no
C3 C5 1.489(4) yes
C4 H41 1.000 no
C4 H42 1.000 no
C4 H43 1.000 no
C5 H51 1.000 no
C5 H52 1.000 no
C5 H53 1.000 no
C6 C7 1.394(4) yes
C6 C9 1.492(4) yes
C7 C8 1.377(4) yes
C7 H71 1.000 no
C8 C10 1.490(4) yes
C9 H91 1.000 no
C9 H92 1.000 no
C9 H93 1.000 no
C10 H101 1.000 no
C10 H102 1.000 no
C10 H103 1.000 no
C11 H111 1.000 no
C12 H121 1.000 no
C12 H122 1.000 no
C12 H123 1.000 no
C13 H131 1.000 no
C13 H132 1.000 no
C13 H133 1.000 no
C14 C15 1.412(3) yes
C14 C19 1.402(4) yes
C15 C16 1.384(4) yes
C15 H151 1.000 no
C16 C17 1.386(4) yes
C16 H161 1.000 no
C17 C18 1.384(4) yes
C17 H171 1.000 no
C18 C19 1.387(4) yes
C18 H181 1.000 no
C19 H191 1.000 no
C20 H201 1.000 no
C20 H202 1.000 no
C20 H203 1.000 no
